data_7001329
loop_
_publ_author_name
'Ravikumar, I.'
'Lakshminarayanan, P. S.'
'Arunachalam, M.'
'Suresh, E.'
'Ghosh, Pradyut'

_publ_section_title
;
 Anion complexation of a pentafluorophenyl-substituted tripodal urea
 receptor in solution and the solid state: selectivity toward phosphate
;
_journal_issue 21
_journal_name_full 'Dalton Transactions'
_journal_page_first 4160
_journal_page_last 4168
_journal_paper_doi 10.1039/b820322a
_journal_year 2009
_chemical_formula_sum 'C43 H54 F16 N8 O3'
_chemical_formula_weight 1034.94
_chemical_name_systematic
;
?
;
_space_group_IT_number 2
_symmetry_cell_setting triclinic
_symmetry_space_group_name_Hall '-P 1'
_symmetry_space_group_name_H-M 'P -1'
_atom_sites_solution_hydrogens geom
_atom_sites_solution_primary direct
_atom_sites_solution_secondary difmap
_audit_creation_method SHELXL-97
_cell_angle_alpha 108.729(2)
_cell_angle_beta 92.717(2)
_cell_angle_gamma 108.518(2)
_cell_formula_units_Z 2
_cell_length_a 12.9366(13)
_cell_length_b 13.3131(13)
_cell_length_c 15.2703(15)
_cell_measurement_reflns_used 5420
_cell_measurement_temperature 100(2)
_cell_measurement_theta_max 24.6
_cell_measurement_theta_min 2.5
_cell_volume 2328.8(4)
_computing_cell_refinement 'BRUKER SMART'
_computing_data_collection 'BRUKER SMART'
_computing_data_reduction 'BRUKER SAINT'
_computing_molecular_graphics 'ORTEP, MERCURY'
_computing_publication_material 'SHELXL-97 (Sheldrick, 1997)'
_computing_structure_refinement 'SHELXL-97 (Sheldrick, 1997)'
_computing_structure_solution 'SHELXS-97 (Sheldrick, 1990)'
_diffrn_ambient_temperature 100(2)
_diffrn_measured_fraction_theta_full 0.989
_diffrn_measured_fraction_theta_max 0.989
_diffrn_measurement_device_type 'BRUKER SMART APEX CCD DIFFRACTOMETER'
_diffrn_measurement_method 'OMEGA-PHI SCAN'
_diffrn_radiation_monochromator graphite
_diffrn_radiation_source 'fine-focus sealed tube'
_diffrn_radiation_type MoK\a
_diffrn_radiation_wavelength 0.71073
_diffrn_reflns_av_R_equivalents 0.0292
_diffrn_reflns_av_sigmaI/netI 0.0453
_diffrn_reflns_limit_h_max 15
_diffrn_reflns_limit_h_min -15
_diffrn_reflns_limit_k_max 15
_diffrn_reflns_limit_k_min -15
_diffrn_reflns_limit_l_max 18
_diffrn_reflns_limit_l_min -18
_diffrn_reflns_number 16364
_diffrn_reflns_theta_full 25.00
_diffrn_reflns_theta_max 25.00
_diffrn_reflns_theta_min 1.43
_exptl_absorpt_coefficient_mu 0.138
_exptl_absorpt_correction_T_max 0.9507
_exptl_absorpt_correction_T_min 0.9255
_exptl_absorpt_correction_type multi-scan
_exptl_absorpt_process_details 'BRUKER SADABS'
_exptl_crystal_colour Colourless
_exptl_crystal_density_diffrn 1.476
_exptl_crystal_density_method 'not measured'
_exptl_crystal_description BLOCKS
_exptl_crystal_F_000 1072
_exptl_crystal_size_max 0.57
_exptl_crystal_size_mid 0.48
_exptl_crystal_size_min 0.37
_refine_diff_density_max 0.324
_refine_diff_density_min -0.242
_refine_diff_density_rms 0.063
_refine_ls_extinction_method none
_refine_ls_goodness_of_fit_ref 1.095
_refine_ls_hydrogen_treatment mixed
_refine_ls_matrix_type full
_refine_ls_number_parameters 659
_refine_ls_number_reflns 8118
_refine_ls_number_restraints 0
_refine_ls_restrained_S_all 1.095
_refine_ls_R_factor_all 0.0680
_refine_ls_R_factor_gt 0.0551
_refine_ls_shift/su_max 0.000
_refine_ls_shift/su_mean 0.000
_refine_ls_structure_factor_coef Fsqd
_refine_ls_weighting_details 'calc w=1/[\s^2^(Fo^2^)+(0.0600P)^2^+1.5215P] where P=(Fo^2^+2Fc^2^)/3'
_refine_ls_weighting_scheme calc
_refine_ls_wR_factor_gt 0.1268
_refine_ls_wR_factor_ref 0.1329
_reflns_number_gt 6755
_reflns_number_total 8118
_reflns_threshold_expression >2sigma(I)
_cod_data_source_file b820322a.txt
_cod_data_source_block 94psm
_cod_depositor_comments
;
The following automatic conversions were performed:
'_symmetry_cell_setting' value 'Triclinic' changed to 'triclinic'
according to '/home/saulius/struct/CIF-dictionaries/cif_core.dic'
dictionary named 'cif_core.dic' version 2.4.1 from
2010-06-29.

'_exptl_absorpt_correction_type' value 'MULTI-SCAN' changed
to 'multi-scan' according to
'/home/saulius/struct/CIF-dictionaries/cif_core.dic' dictionary named
'cif_core.dic' version 2.4.1 from 2010-06-29.

Automatic conversion script
Id: cif_fix_enum 1527 2010-12-29 10:47:43Z saulius 
;
_cod_original_sg_symbol_H-M P-1
_cod_database_code 7001329

loop_
_symmetry_equiv_pos_as_xyz
'x, y, z'
'-x, -y, -z'

loop_
_atom_site_label
_atom_site_type_symbol
_atom_site_fract_x
_atom_site_fract_y
_atom_site_fract_z
_atom_site_U_iso_or_equiv
_atom_site_adp_type
_atom_site_occupancy
_atom_site_calc_flag
_atom_site_refinement_flags
_atom_site_disorder_assembly
_atom_site_disorder_group
F1 F 0.14023(13) -0.08646(12) 0.15241(11) 0.0303(4) Uani 1 d . . .
F2 F 0.26205(13) -0.18127(13) 0.03980(12) 0.0354(4) Uani 1 d . . .
F3 F 0.39519(13) -0.06745(14) -0.05466(11) 0.0364(4) Uani 1 d . . .
F4 F 0.40500(13) 0.14704(14) -0.03490(11) 0.0351(4) Uani 1 d . . .
F5 F 0.27579(12) 0.23972(12) 0.07112(10) 0.0274(4) Uani 1 d . . .
F6 F 0.34476(13) 0.22535(14) 0.30516(10) 0.0329(4) Uani 1 d . . .
F7 F 0.53887(14) 0.20092(16) 0.34242(12) 0.0432(4) Uani 1 d . . .
F8 F 0.66163(13) 0.31099(16) 0.51736(12) 0.0431(5) Uani 1 d . . .
F9 F 0.58970(13) 0.45044(15) 0.65271(11) 0.0359(4) Uani 1 d . . .
F10 F 0.40271(12) 0.48339(12) 0.61462(10) 0.0280(4) Uani 1 d . . .
F11 F 0.22614(12) 0.79117(12) 0.38145(10) 0.0272(3) Uani 1 d . . .
F12 F 0.35136(14) 0.95666(12) 0.32764(11) 0.0348(4) Uani 1 d . . .
F13 F 0.46075(13) 0.90852(13) 0.18105(11) 0.0336(4) Uani 1 d . . .
F14 F 0.44079(12) 0.68907(13) 0.08755(10) 0.0308(4) Uani 1 d . . .
F15 F 0.30391(12) 0.52068(12) 0.13241(10) 0.0272(4) Uani 1 d . . .
F16 F 0.15239(11) 0.34619(11) 0.27709(9) 0.0192(3) Uani 1 d . . .
O1 O -0.03124(14) -0.02702(14) 0.10025(12) 0.0228(4) Uani 1 d . . .
O2 O 0.19537(14) 0.32830(15) 0.56573(12) 0.0229(4) Uani 1 d . . .
O3 O 0.03957(14) 0.63006(15) 0.26471(12) 0.0243(4) Uani 1 d . . .
N1 N -0.12099(16) 0.27771(16) 0.33636(14) 0.0179(4) Uani 1 d . . .
N2 N -0.03556(18) 0.14144(19) 0.19701(16) 0.0236(5) Uani 1 d . . .
N3 N 0.12920(18) 0.12716(19) 0.16136(15) 0.0212(5) Uani 1 d . . .
N4 N 0.08419(17) 0.34207(19) 0.45336(16) 0.0217(5) Uani 1 d . . .
N5 N 0.26347(17) 0.36249(18) 0.43822(16) 0.0203(5) Uani 1 d . . .
N6 N 0.00680(17) 0.46970(18) 0.29879(15) 0.0196(5) Uani 1 d . . .
N7 N 0.17901(17) 0.56171(19) 0.27507(15) 0.0201(5) Uani 1 d . . .
N8 N 0.21369(17) 0.27841(16) 0.79986(14) 0.0183(4) Uani 1 d . . .
C1 C -0.1938(2) 0.1879(2) 0.25240(18) 0.0231(6) Uani 1 d . . .
H1A H -0.2044 0.2205 0.2058 0.028 Uiso 1 calc R . .
H1B H -0.2655 0.1554 0.2684 0.028 Uiso 1 calc R . .
C2 C -0.1478(2) 0.0949(2) 0.21083(18) 0.0225(6) Uani 1 d . . .
H2A H -0.1500 0.0528 0.2525 0.027 Uiso 1 calc R . .
H2B H -0.1934 0.0429 0.1512 0.027 Uiso 1 calc R . .
C3 C 0.0161(2) 0.0724(2) 0.14891(16) 0.0194(5) Uani 1 d . . .
C4 C 0.1971(2) 0.0773(2) 0.10963(17) 0.0201(5) Uani 1 d . . .
C5 C 0.1990(2) -0.0290(2) 0.10250(17) 0.0228(6) Uani 1 d . . .
C6 C 0.2642(2) -0.0771(2) 0.04746(18) 0.0250(6) Uani 1 d . . .
C7 C 0.3342(2) -0.0193(2) 0.00063(17) 0.0248(6) Uani 1 d . . .
C8 C 0.3389(2) 0.0893(2) 0.01109(18) 0.0245(6) Uani 1 d . . .
C9 C 0.2711(2) 0.1348(2) 0.06392(17) 0.0200(5) Uani 1 d . . .
C10 C -0.1149(2) 0.2393(2) 0.41628(17) 0.0202(5) Uani 1 d . . .
H10A H -0.1097 0.1645 0.3940 0.024 Uiso 1 calc R . .
H10B H -0.1824 0.2335 0.4426 0.024 Uiso 1 calc R . .
C11 C -0.0172(2) 0.3185(2) 0.49216(18) 0.0235(6) Uani 1 d . . .
H11A H -0.0292 0.3889 0.5232 0.028 Uiso 1 calc R . .
H11B H -0.0105 0.2845 0.5386 0.028 Uiso 1 calc R . .
C12 C 0.1803(2) 0.3432(2) 0.49150(16) 0.0182(5) Uani 1 d . . .
C13 C 0.3632(2) 0.3502(2) 0.45939(17) 0.0202(5) Uani 1 d . . .
C14 C 0.4039(2) 0.2817(2) 0.39187(17) 0.0237(6) Uani 1 d . . .
C15 C 0.5031(2) 0.2684(2) 0.4097(2) 0.0288(6) Uani 1 d . . .
C16 C 0.5655(2) 0.3243(2) 0.4985(2) 0.0287(6) Uani 1 d . . .
C17 C 0.5284(2) 0.3935(2) 0.56698(18) 0.0262(6) Uani 1 d . . .
C18 C 0.4299(2) 0.4074(2) 0.54743(18) 0.0227(6) Uani 1 d . . .
C19 C -0.1523(2) 0.3783(2) 0.35957(18) 0.0205(5) Uani 1 d . . .
H19A H -0.1222 0.4257 0.4246 0.025 Uiso 1 calc R . .
H19B H -0.2322 0.3553 0.3524 0.025 Uiso 1 calc R . .
C20 C -0.1104(2) 0.4464(2) 0.29701(18) 0.0216(5) Uani 1 d . . .
H20A H -0.1494 0.4039 0.2333 0.026 Uiso 1 calc R . .
H20B H -0.1244 0.5170 0.3190 0.026 Uiso 1 calc R . .
C21 C 0.0712(2) 0.5581(2) 0.27802(16) 0.0188(5) Uani 1 d . . .
C22 C 0.2547(2) 0.6492(2) 0.25474(17) 0.0193(5) Uani 1 d . . .
C23 C 0.2722(2) 0.7623(2) 0.30485(17) 0.0223(6) Uani 1 d . . .
C24 C 0.3387(2) 0.8488(2) 0.27931(18) 0.0241(6) Uani 1 d . . .
C25 C 0.3949(2) 0.8242(2) 0.20581(18) 0.0251(6) Uani 1 d . . .
C26 C 0.3850(2) 0.7140(2) 0.15850(17) 0.0230(6) Uani 1 d . . .
C27 C 0.3146(2) 0.6279(2) 0.18249(17) 0.0211(5) Uani 1 d . . .
C28 C 0.1139(2) 0.2284(2) 0.72243(17) 0.0184(5) Uani 1 d . . .
H28A H 0.0638 0.2692 0.7418 0.022 Uiso 1 calc R . .
H28B H 0.1388 0.2418 0.6669 0.022 Uiso 1 calc R . .
C29 C 0.0495(2) 0.1026(2) 0.69561(17) 0.0206(5) Uani 1 d . . .
H29A H 0.0936 0.0594 0.6644 0.025 Uiso 1 calc R . .
H29B H 0.0339 0.0854 0.7518 0.025 Uiso 1 calc R . .
C30 C -0.0580(2) 0.0685(2) 0.63119(19) 0.0278(6) Uani 1 d . . .
H30A H -0.0421 0.0898 0.5769 0.033 Uiso 1 calc R . .
H30B H -0.1029 0.1097 0.6638 0.033 Uiso 1 calc R . .
C31 C -0.1230(2) -0.0574(2) 0.5986(2) 0.0369(7) Uani 1 d . . .
H31A H -0.0806 -0.0985 0.5631 0.055 Uiso 1 calc R . .
H31B H -0.1914 -0.0743 0.5600 0.055 Uiso 1 calc R . .
H31C H -0.1380 -0.0793 0.6521 0.055 Uiso 1 calc R . .
C32 C 0.1782(2) 0.2773(2) 0.89356(17) 0.0203(5) Uani 1 d . . .
H32A H 0.1416 0.1991 0.8879 0.024 Uiso 1 calc R . .
H32B H 0.2442 0.3083 0.9405 0.024 Uiso 1 calc R . .
C33 C 0.1020(2) 0.3421(2) 0.92880(18) 0.0253(6) Uani 1 d . . .
H33A H 0.0401 0.3195 0.8796 0.030 Uiso 1 calc R . .
H33B H 0.1416 0.4227 0.9456 0.030 Uiso 1 calc R . .
C34 C 0.0596(2) 0.3180(2) 1.01422(18) 0.0251(6) Uani 1 d . . .
H34A H 0.0218 0.2371 0.9974 0.030 Uiso 1 calc R . .
H34B H 0.1217 0.3419 1.0635 0.030 Uiso 1 calc R . .
C35 C -0.0193(2) 0.3795(3) 1.0505(2) 0.0354(7) Uani 1 d . . .
H35A H 0.0201 0.4598 1.0736 0.053 Uiso 1 calc R . .
H35B H -0.0498 0.3572 1.1003 0.053 Uiso 1 calc R . .
H35C H -0.0779 0.3604 1.0004 0.053 Uiso 1 calc R . .
C36 C 0.2749(2) 0.39819(19) 0.80405(17) 0.0197(5) Uani 1 d . . .
H36A H 0.2233 0.4384 0.8114 0.024 Uiso 1 calc R . .
H36B H 0.3000 0.3944 0.7446 0.024 Uiso 1 calc R . .
C37 C 0.3739(2) 0.4664(2) 0.88226(18) 0.0252(6) Uani 1 d . . .
H37A H 0.4122 0.4171 0.8900 0.030 Uiso 1 calc R . .
H37B H 0.3483 0.4955 0.9406 0.030 Uiso 1 calc R . .
C38 C 0.4543(2) 0.5651(2) 0.86200(19) 0.0268(6) Uani 1 d . . .
H38A H 0.5152 0.6062 0.9141 0.032 Uiso 1 calc R . .
H38B H 0.4844 0.5350 0.8066 0.032 Uiso 1 calc R . .
C39 C 0.4032(3) 0.6478(2) 0.8466(2) 0.0366(7) Uani 1 d . . .
H39A H 0.3506 0.6110 0.7894 0.055 Uiso 1 calc R . .
H39B H 0.4602 0.7122 0.8424 0.055 Uiso 1 calc R . .
H39C H 0.3665 0.6723 0.8982 0.055 Uiso 1 calc R . .
C40 C 0.2871(2) 0.2079(2) 0.77889(17) 0.0203(5) Uani 1 d . . .
H40A H 0.2444 0.1315 0.7748 0.024 Uiso 1 calc R . .
H40B H 0.3472 0.2388 0.8313 0.024 Uiso 1 calc R . .
C41 C 0.3363(2) 0.2012(2) 0.68936(18) 0.0226(6) Uani 1 d . . .
H41A H 0.4079 0.2611 0.7037 0.027 Uiso 1 calc R . .
H41B H 0.2884 0.2121 0.6451 0.027 Uiso 1 calc R . .
C42 C 0.3494(2) 0.0864(2) 0.64537(19) 0.0280(6) Uani 1 d . . .
H42A H 0.3884 0.0714 0.6927 0.034 Uiso 1 calc R . .
H42B H 0.2767 0.0277 0.6241 0.034 Uiso 1 calc R . .
C43 C 0.4120(3) 0.0808(3) 0.5631(2) 0.0394(7) Uani 1 d . . .
H43A H 0.3746 0.0973 0.5166 0.059 Uiso 1 calc R . .
H43B H 0.4151 0.0062 0.5363 0.059 Uiso 1 calc R . .
H43C H 0.4857 0.1353 0.5846 0.059 Uiso 1 calc R . .
H5C H 0.239(2) 0.354(2) 0.385(2) 0.016(7) Uiso 1 d . . .
H7C H 0.193(2) 0.503(3) 0.273(2) 0.027(8) Uiso 1 d . . .
H6C H 0.031(2) 0.416(2) 0.2933(18) 0.017(7) Uiso 1 d . . .
H2C H 0.004(2) 0.207(3) 0.236(2) 0.023(7) Uiso 1 d . . .
H3C H 0.150(2) 0.195(3) 0.189(2) 0.025(8) Uiso 1 d . . .
H4C H 0.079(2) 0.342(2) 0.400(2) 0.027(8) Uiso 1 d . . .

loop_
_atom_site_aniso_label
_atom_site_aniso_U_11
_atom_site_aniso_U_22
_atom_site_aniso_U_33
_atom_site_aniso_U_23
_atom_site_aniso_U_13
_atom_site_aniso_U_12
F1 0.0390(9) 0.0234(8) 0.0352(9) 0.0209(7) 0.0102(7) 0.0088(7)
F2 0.0409(10) 0.0201(8) 0.0448(10) 0.0086(7) -0.0005(8) 0.0144(7)
F3 0.0306(9) 0.0396(10) 0.0332(9) 0.0023(8) 0.0067(7) 0.0154(8)
F4 0.0328(9) 0.0405(10) 0.0339(9) 0.0197(8) 0.0152(7) 0.0075(8)
F5 0.0331(9) 0.0194(8) 0.0341(9) 0.0175(7) 0.0080(7) 0.0066(6)
F6 0.0294(9) 0.0409(10) 0.0229(8) 0.0057(7) 0.0031(7) 0.0110(7)
F7 0.0385(10) 0.0548(11) 0.0413(10) 0.0123(9) 0.0157(8) 0.0264(9)
F8 0.0287(9) 0.0707(13) 0.0457(11) 0.0298(10) 0.0084(8) 0.0283(9)
F9 0.0257(8) 0.0531(11) 0.0287(9) 0.0189(8) -0.0029(7) 0.0104(8)
F10 0.0288(8) 0.0271(8) 0.0235(8) 0.0055(7) 0.0017(6) 0.0076(7)
F11 0.0356(9) 0.0241(8) 0.0257(8) 0.0110(7) 0.0120(7) 0.0120(7)
F12 0.0480(10) 0.0169(8) 0.0347(9) 0.0071(7) 0.0095(8) 0.0070(7)
F13 0.0355(9) 0.0262(8) 0.0365(9) 0.0188(7) 0.0088(7) -0.0005(7)
F14 0.0299(9) 0.0318(9) 0.0280(8) 0.0116(7) 0.0129(7) 0.0052(7)
F15 0.0293(8) 0.0203(8) 0.0306(8) 0.0078(7) 0.0094(7) 0.0074(6)
F16 0.0219(7) 0.0174(7) 0.0201(7) 0.0088(6) 0.0029(6) 0.0072(6)
O1 0.0298(10) 0.0145(9) 0.0210(9) 0.0050(8) 0.0034(8) 0.0052(8)
O2 0.0237(9) 0.0280(10) 0.0211(9) 0.0151(8) 0.0032(7) 0.0080(8)
O3 0.0268(10) 0.0230(10) 0.0332(10) 0.0181(8) 0.0085(8) 0.0134(8)
N1 0.0210(11) 0.0157(10) 0.0190(11) 0.0088(9) 0.0033(8) 0.0065(8)
N2 0.0246(12) 0.0151(11) 0.0241(12) 0.0031(10) 0.0043(10) 0.0017(10)
N3 0.0254(12) 0.0126(11) 0.0238(12) 0.0065(10) 0.0063(9) 0.0041(9)
N4 0.0211(12) 0.0300(13) 0.0158(11) 0.0132(10) 0.0031(9) 0.0063(9)
N5 0.0186(11) 0.0268(12) 0.0182(12) 0.0141(10) 0.0006(9) 0.0059(9)
N6 0.0228(12) 0.0170(11) 0.0264(12) 0.0129(9) 0.0073(9) 0.0109(9)
N7 0.0219(12) 0.0187(11) 0.0285(12) 0.0168(10) 0.0087(9) 0.0096(9)
N8 0.0240(11) 0.0152(10) 0.0178(10) 0.0088(9) 0.0042(9) 0.0068(9)
C1 0.0200(13) 0.0233(14) 0.0268(14) 0.0111(11) 0.0012(11) 0.0069(11)
C2 0.0229(14) 0.0192(13) 0.0217(13) 0.0062(11) -0.0007(11) 0.0045(11)
C3 0.0273(14) 0.0202(14) 0.0140(12) 0.0105(11) 0.0042(10) 0.0084(11)
C4 0.0228(13) 0.0176(13) 0.0168(12) 0.0061(10) -0.0015(10) 0.0038(10)
C5 0.0263(14) 0.0214(13) 0.0208(13) 0.0115(11) 0.0032(11) 0.0046(11)
C6 0.0302(15) 0.0168(13) 0.0258(14) 0.0065(11) -0.0030(11) 0.0076(11)
C7 0.0233(14) 0.0282(15) 0.0182(13) 0.0002(11) 0.0011(11) 0.0115(12)
C8 0.0206(13) 0.0300(15) 0.0203(13) 0.0113(12) 0.0032(11) 0.0031(11)
C9 0.0224(13) 0.0171(13) 0.0193(13) 0.0087(10) -0.0018(10) 0.0038(10)
C10 0.0192(13) 0.0211(13) 0.0257(13) 0.0146(11) 0.0067(10) 0.0072(10)
C11 0.0238(14) 0.0288(14) 0.0228(13) 0.0142(12) 0.0052(11) 0.0102(11)
C12 0.0215(13) 0.0150(12) 0.0175(13) 0.0082(10) 0.0000(10) 0.0037(10)
C13 0.0181(13) 0.0228(13) 0.0233(13) 0.0169(11) 0.0044(10) 0.0031(11)
C14 0.0236(14) 0.0251(14) 0.0206(13) 0.0116(11) 0.0022(11) 0.0029(11)
C15 0.0269(15) 0.0336(16) 0.0334(16) 0.0177(13) 0.0144(12) 0.0130(12)
C16 0.0182(14) 0.0394(16) 0.0365(16) 0.0240(14) 0.0060(12) 0.0096(12)
C17 0.0229(14) 0.0315(15) 0.0239(14) 0.0166(12) 0.0000(11) 0.0028(12)
C18 0.0231(14) 0.0222(14) 0.0230(14) 0.0121(11) 0.0061(11) 0.0037(11)
C19 0.0199(13) 0.0195(13) 0.0238(13) 0.0095(11) 0.0057(10) 0.0069(10)
C20 0.0212(13) 0.0227(13) 0.0260(14) 0.0123(11) 0.0059(11) 0.0105(11)
C21 0.0238(14) 0.0178(13) 0.0170(12) 0.0078(10) 0.0046(10) 0.0084(11)
C22 0.0191(13) 0.0213(13) 0.0229(13) 0.0141(11) 0.0021(10) 0.0079(10)
C23 0.0222(13) 0.0273(14) 0.0201(13) 0.0102(11) 0.0039(11) 0.0103(11)
C24 0.0293(15) 0.0161(13) 0.0250(14) 0.0077(11) 0.0020(11) 0.0056(11)
C25 0.0231(14) 0.0243(14) 0.0268(14) 0.0159(12) 0.0026(11) 0.0000(11)
C26 0.0188(13) 0.0293(15) 0.0195(13) 0.0104(11) 0.0037(10) 0.0050(11)
C27 0.0214(13) 0.0185(13) 0.0224(13) 0.0067(11) 0.0020(11) 0.0064(10)
C28 0.0210(13) 0.0196(13) 0.0176(12) 0.0101(10) 0.0040(10) 0.0072(10)
C29 0.0236(14) 0.0175(13) 0.0235(13) 0.0108(11) 0.0054(11) 0.0070(11)
C30 0.0285(15) 0.0244(14) 0.0301(15) 0.0112(12) -0.0004(12) 0.0078(12)
C31 0.0334(17) 0.0269(16) 0.0435(18) 0.0130(14) -0.0054(14) 0.0027(13)
C32 0.0259(14) 0.0178(13) 0.0184(13) 0.0107(11) 0.0035(10) 0.0050(11)
C33 0.0310(15) 0.0266(14) 0.0214(14) 0.0100(11) 0.0065(11) 0.0124(12)
C34 0.0313(15) 0.0223(14) 0.0190(13) 0.0076(11) 0.0064(11) 0.0054(11)
C35 0.0390(17) 0.0400(18) 0.0249(15) 0.0088(13) 0.0123(13) 0.0128(14)
C36 0.0268(14) 0.0129(12) 0.0221(13) 0.0099(10) 0.0046(11) 0.0067(10)
C37 0.0301(15) 0.0208(14) 0.0246(14) 0.0093(11) 0.0042(11) 0.0078(11)
C38 0.0247(14) 0.0241(14) 0.0271(14) 0.0083(12) 0.0027(11) 0.0039(11)
C39 0.0376(17) 0.0232(15) 0.0452(18) 0.0176(14) -0.0008(14) 0.0013(13)
C40 0.0209(13) 0.0175(13) 0.0240(13) 0.0093(11) 0.0021(10) 0.0068(10)
C41 0.0239(14) 0.0219(13) 0.0249(14) 0.0116(11) 0.0052(11) 0.0082(11)
C42 0.0250(14) 0.0252(14) 0.0315(15) 0.0064(12) 0.0071(12) 0.0093(12)
C43 0.0345(17) 0.0452(19) 0.0382(17) 0.0080(15) 0.0106(14) 0.0197(15)

loop_
_atom_type_symbol
_atom_type_description
_atom_type_scat_dispersion_real
_atom_type_scat_dispersion_imag
_atom_type_scat_source
C C 0.0033 0.0016 'International Tables Vol C Tables 4.2.6.8 and 6.1.1.4'
H H 0.0000 0.0000 'International Tables Vol C Tables 4.2.6.8 and 6.1.1.4'
N N 0.0061 0.0033 'International Tables Vol C Tables 4.2.6.8 and 6.1.1.4'
O O 0.0106 0.0060 'International Tables Vol C Tables 4.2.6.8 and 6.1.1.4'
F F 0.0171 0.0103 'International Tables Vol C Tables 4.2.6.8 and 6.1.1.4'

loop_
_geom_angle_atom_site_label_1
_geom_angle_atom_site_label_2
_geom_angle_atom_site_label_3
_geom_angle
_geom_angle_site_symmetry_1
_geom_angle_site_symmetry_3
_geom_angle_publ_flag
C19 N1 C1 110.45(19) . . ?
C19 N1 C10 112.57(19) . . ?
C1 N1 C10 112.69(19) . . ?
C3 N2 C2 120.5(2) . . ?
C3 N2 H2C 118.5(18) . . ?
C2 N2 H2C 117.1(18) . . ?
C3 N3 C4 122.3(2) . . ?
C3 N3 H3C 115(2) . . ?
C4 N3 H3C 121(2) . . ?
C12 N4 C11 124.6(2) . . ?
C12 N4 H4C 118(2) . . ?
C11 N4 H4C 117(2) . . ?
C13 N5 C12 121.2(2) . . ?
C13 N5 H5C 122.1(18) . . ?
C12 N5 H5C 111.7(19) . . ?
C21 N6 C20 121.3(2) . . ?
C21 N6 H6C 116.9(18) . . ?
C20 N6 H6C 118.1(18) . . ?
C21 N7 C22 119.5(2) . . ?
C21 N7 H7C 118.0(19) . . ?
C22 N7 H7C 120.9(19) . . ?
C40 N8 C36 110.89(18) . . ?
C40 N8 C28 110.27(18) . . ?
C36 N8 C28 106.92(17) . . ?
C40 N8 C32 106.44(18) . . ?
C36 N8 C32 111.38(18) . . ?
C28 N8 C32 110.98(18) . . ?
N1 C1 C2 112.4(2) . . ?
N1 C1 H1A 109.1 . . ?
C2 C1 H1A 109.1 . . ?
N1 C1 H1B 109.1 . . ?
C2 C1 H1B 109.1 . . ?
H1A C1 H1B 107.9 . . ?
N2 C2 C1 110.9(2) . . ?
N2 C2 H2A 109.5 . . ?
C1 C2 H2A 109.5 . . ?
N2 C2 H2B 109.5 . . ?
C1 C2 H2B 109.5 . . ?
H2A C2 H2B 108.1 . . ?
O1 C3 N2 124.1(2) . . ?
O1 C3 N3 123.6(2) . . ?
N2 C3 N3 112.4(2) . . ?
C9 C4 N3 120.5(2) . . ?
C9 C4 C5 115.9(2) . . ?
N3 C4 C5 123.5(2) . . ?
F1 C5 C6 117.5(2) . . ?
F1 C5 C4 120.9(2) . . ?
C6 C5 C4 121.6(2) . . ?
F2 C6 C5 120.3(2) . . ?
F2 C6 C7 118.7(2) . . ?
C5 C6 C7 121.0(2) . . ?
F3 C7 C6 120.7(2) . . ?
F3 C7 C8 120.7(2) . . ?
C6 C7 C8 118.6(2) . . ?
F4 C8 C9 120.2(2) . . ?
F4 C8 C7 119.9(2) . . ?
C9 C8 C7 119.8(2) . . ?
F5 C9 C8 118.4(2) . . ?
F5 C9 C4 118.5(2) . . ?
C8 C9 C4 123.0(2) . . ?
N1 C10 C11 112.5(2) . . ?
N1 C10 H10A 109.1 . . ?
C11 C10 H10A 109.1 . . ?
N1 C10 H10B 109.1 . . ?
C11 C10 H10B 109.1 . . ?
H10A C10 H10B 107.8 . . ?
N4 C11 C10 111.0(2) . . ?
N4 C11 H11A 109.4 . . ?
C10 C11 H11A 109.4 . . ?
N4 C11 H11B 109.4 . . ?
C10 C11 H11B 109.4 . . ?
H11A C11 H11B 108.0 . . ?
O2 C12 N4 124.6(2) . . ?
O2 C12 N5 122.1(2) . . ?
N4 C12 N5 113.2(2) . . ?
N5 C13 C14 121.0(2) . . ?
N5 C13 C18 122.9(2) . . ?
C14 C13 C18 116.0(2) . . ?
F6 C14 C15 118.0(2) . . ?
F6 C14 C13 119.2(2) . . ?
C15 C14 C13 122.8(2) . . ?
F7 C15 C14 120.7(3) . . ?
F7 C15 C16 119.9(2) . . ?
C14 C15 C16 119.4(2) . . ?
F8 C16 C17 120.4(2) . . ?
F8 C16 C15 120.1(3) . . ?
C17 C16 C15 119.5(2) . . ?
F9 C17 C16 119.9(2) . . ?
F9 C17 C18 119.8(2) . . ?
C16 C17 C18 120.3(2) . . ?
F10 C18 C17 117.5(2) . . ?
F10 C18 C13 120.5(2) . . ?
C17 C18 C13 121.9(2) . . ?
N1 C19 C20 111.7(2) . . ?
N1 C19 H19A 109.3 . . ?
C20 C19 H19A 109.3 . . ?
N1 C19 H19B 109.3 . . ?
C20 C19 H19B 109.3 . . ?
H19A C19 H19B 108.0 . . ?
N6 C20 C19 109.7(2) . . ?
N6 C20 H20A 109.7 . . ?
C19 C20 H20A 109.7 . . ?
N6 C20 H20B 109.7 . . ?
C19 C20 H20B 109.7 . . ?
H20A C20 H20B 108.2 . . ?
O3 C21 N6 124.2(2) . . ?
O3 C21 N7 122.3(2) . . ?
N6 C21 N7 113.5(2) . . ?
C27 C22 C23 116.5(2) . . ?
C27 C22 N7 121.9(2) . . ?
C23 C22 N7 121.7(2) . . ?
F11 C23 C24 117.6(2) . . ?
F11 C23 C22 120.5(2) . . ?
C24 C23 C22 121.9(2) . . ?
F12 C24 C25 119.8(2) . . ?
F12 C24 C23 120.3(2) . . ?
C25 C24 C23 119.8(2) . . ?
F13 C25 C26 120.1(2) . . ?
F13 C25 C24 120.1(2) . . ?
C26 C25 C24 119.8(2) . . ?
F14 C26 C25 120.4(2) . . ?
F14 C26 C27 119.9(2) . . ?
C25 C26 C27 119.7(2) . . ?
F15 C27 C26 118.1(2) . . ?
F15 C27 C22 119.8(2) . . ?
C26 C27 C22 122.1(2) . . ?
C29 C28 N8 116.15(19) . . ?
C29 C28 H28A 108.3 . . ?
N8 C28 H28A 108.3 . . ?
C29 C28 H28B 108.3 . . ?
N8 C28 H28B 108.3 . . ?
H28A C28 H28B 107.4 . . ?
C30 C29 C28 110.5(2) . . ?
C30 C29 H29A 109.5 . . ?
C28 C29 H29A 109.5 . . ?
C30 C29 H29B 109.5 . . ?
C28 C29 H29B 109.5 . . ?
H29A C29 H29B 108.1 . . ?
C29 C30 C31 112.6(2) . . ?
C29 C30 H30A 109.1 . . ?
C31 C30 H30A 109.1 . . ?
C29 C30 H30B 109.1 . . ?
C31 C30 H30B 109.1 . . ?
H30A C30 H30B 107.8 . . ?
C30 C31 H31A 109.5 . . ?
C30 C31 H31B 109.5 . . ?
H31A C31 H31B 109.5 . . ?
C30 C31 H31C 109.5 . . ?
H31A C31 H31C 109.5 . . ?
H31B C31 H31C 109.5 . . ?
C33 C32 N8 116.0(2) . . ?
C33 C32 H32A 108.3 . . ?
N8 C32 H32A 108.3 . . ?
C33 C32 H32B 108.3 . . ?
N8 C32 H32B 108.3 . . ?
H32A C32 H32B 107.4 . . ?
C32 C33 C34 109.8(2) . . ?
C32 C33 H33A 109.7 . . ?
C34 C33 H33A 109.7 . . ?
C32 C33 H33B 109.7 . . ?
C34 C33 H33B 109.7 . . ?
H33A C33 H33B 108.2 . . ?
C35 C34 C33 111.4(2) . . ?
C35 C34 H34A 109.3 . . ?
C33 C34 H34A 109.3 . . ?
C35 C34 H34B 109.3 . . ?
C33 C34 H34B 109.3 . . ?
H34A C34 H34B 108.0 . . ?
C34 C35 H35A 109.5 . . ?
C34 C35 H35B 109.5 . . ?
H35A C35 H35B 109.5 . . ?
C34 C35 H35C 109.5 . . ?
H35A C35 H35C 109.5 . . ?
H35B C35 H35C 109.5 . . ?
N8 C36 C37 115.22(19) . . ?
N8 C36 H36A 108.5 . . ?
C37 C36 H36A 108.5 . . ?
N8 C36 H36B 108.5 . . ?
C37 C36 H36B 108.5 . . ?
H36A C36 H36B 107.5 . . ?
C36 C37 C38 112.0(2) . . ?
C36 C37 H37A 109.2 . . ?
C38 C37 H37A 109.2 . . ?
C36 C37 H37B 109.2 . . ?
C38 C37 H37B 109.2 . . ?
H37A C37 H37B 107.9 . . ?
C39 C38 C37 114.3(2) . . ?
C39 C38 H38A 108.7 . . ?
C37 C38 H38A 108.7 . . ?
C39 C38 H38B 108.7 . . ?
C37 C38 H38B 108.7 . . ?
H38A C38 H38B 107.6 . . ?
C38 C39 H39A 109.5 . . ?
C38 C39 H39B 109.5 . . ?
H39A C39 H39B 109.5 . . ?
C38 C39 H39C 109.5 . . ?
H39A C39 H39C 109.5 . . ?
H39B C39 H39C 109.5 . . ?
N8 C40 C41 115.5(2) . . ?
N8 C40 H40A 108.4 . . ?
C41 C40 H40A 108.4 . . ?
N8 C40 H40B 108.4 . . ?
C41 C40 H40B 108.4 . . ?
H40A C40 H40B 107.5 . . ?
C40 C41 C42 110.5(2) . . ?
C40 C41 H41A 109.5 . . ?
C42 C41 H41A 109.5 . . ?
C40 C41 H41B 109.5 . . ?
C42 C41 H41B 109.5 . . ?
H41A C41 H41B 108.1 . . ?
C43 C42 C41 112.7(2) . . ?
C43 C42 H42A 109.1 . . ?
C41 C42 H42A 109.1 . . ?
C43 C42 H42B 109.1 . . ?
C41 C42 H42B 109.1 . . ?
H42A C42 H42B 107.8 . . ?
C42 C43 H43A 109.5 . . ?
C42 C43 H43B 109.5 . . ?
H43A C43 H43B 109.5 . . ?
C42 C43 H43C 109.5 . . ?
H43A C43 H43C 109.5 . . ?
H43B C43 H43C 109.5 . . ?

loop_
_geom_bond_atom_site_label_1
_geom_bond_atom_site_label_2
_geom_bond_distance
_geom_bond_site_symmetry_2
_geom_bond_publ_flag
F1 C5 1.343(3) . ?
F2 C6 1.344(3) . ?
F3 C7 1.335(3) . ?
F4 C8 1.342(3) . ?
F5 C9 1.347(3) . ?
F6 C14 1.343(3) . ?
F7 C15 1.339(3) . ?
F8 C16 1.342(3) . ?
F9 C17 1.342(3) . ?
F10 C18 1.339(3) . ?
F11 C23 1.340(3) . ?
F12 C24 1.339(3) . ?
F13 C25 1.350(3) . ?
F14 C26 1.342(3) . ?
F15 C27 1.343(3) . ?
O1 C3 1.220(3) . ?
O2 C12 1.229(3) . ?
O3 C21 1.222(3) . ?
N1 C19 1.461(3) . ?
N1 C1 1.465(3) . ?
N1 C10 1.474(3) . ?
N2 C3 1.354(3) . ?
N2 C2 1.442(3) . ?
N2 H2C 0.85(3) . ?
N3 C3 1.384(3) . ?
N3 C4 1.391(3) . ?
N3 H3C 0.81(3) . ?
N4 C12 1.342(3) . ?
N4 C11 1.450(3) . ?
N4 H4C 0.81(3) . ?
N5 C13 1.387(3) . ?
N5 C12 1.388(3) . ?
N5 H5C 0.81(3) . ?
N6 C21 1.349(3) . ?
N6 C20 1.445(3) . ?
N6 H6C 0.84(3) . ?
N7 C21 1.384(3) . ?
N7 C22 1.395(3) . ?
N7 H7C 0.85(3) . ?
N8 C40 1.512(3) . ?
N8 C36 1.517(3) . ?
N8 C28 1.520(3) . ?
N8 C32 1.526(3) . ?
C1 C2 1.513(3) . ?
C1 H1A 0.9700 . ?
C1 H1B 0.9700 . ?
C2 H2A 0.9700 . ?
C2 H2B 0.9700 . ?
C4 C9 1.390(3) . ?
C4 C5 1.392(4) . ?
C5 C6 1.376(4) . ?
C6 C7 1.378(4) . ?
C7 C8 1.383(4) . ?
C8 C9 1.370(4) . ?
C10 C11 1.510(4) . ?
C10 H10A 0.9700 . ?
C10 H10B 0.9700 . ?
C11 H11A 0.9700 . ?
C11 H11B 0.9700 . ?
C13 C14 1.388(4) . ?
C13 C18 1.395(4) . ?
C14 C15 1.377(4) . ?
C15 C16 1.382(4) . ?
C16 C17 1.372(4) . ?
C17 C18 1.376(4) . ?
C19 C20 1.524(3) . ?
C19 H19A 0.9700 . ?
C19 H19B 0.9700 . ?
C20 H20A 0.9700 . ?
C20 H20B 0.9700 . ?
C22 C27 1.385(3) . ?
C22 C23 1.390(4) . ?
C23 C24 1.382(4) . ?
C24 C25 1.373(4) . ?
C25 C26 1.373(4) . ?
C26 C27 1.384(4) . ?
C28 C29 1.520(3) . ?
C28 H28A 0.9700 . ?
C28 H28B 0.9700 . ?
C29 C30 1.513(4) . ?
C29 H29A 0.9700 . ?
C29 H29B 0.9700 . ?
C30 C31 1.515(4) . ?
C30 H30A 0.9700 . ?
C30 H30B 0.9700 . ?
C31 H31A 0.9600 . ?
C31 H31B 0.9600 . ?
C31 H31C 0.9600 . ?
C32 C33 1.517(4) . ?
C32 H32A 0.9700 . ?
C32 H32B 0.9700 . ?
C33 C34 1.527(3) . ?
C33 H33A 0.9700 . ?
C33 H33B 0.9700 . ?
C34 C35 1.520(4) . ?
C34 H34A 0.9700 . ?
C34 H34B 0.9700 . ?
C35 H35A 0.9600 . ?
C35 H35B 0.9600 . ?
C35 H35C 0.9600 . ?
C36 C37 1.520(4) . ?
C36 H36A 0.9700 . ?
C36 H36B 0.9700 . ?
C37 C38 1.526(4) . ?
C37 H37A 0.9700 . ?
C37 H37B 0.9700 . ?
C38 C39 1.522(4) . ?
C38 H38A 0.9700 . ?
C38 H38B 0.9700 . ?
C39 H39A 0.9600 . ?
C39 H39B 0.9600 . ?
C39 H39C 0.9600 . ?
C40 C41 1.524(3) . ?
C40 H40A 0.9700 . ?
C40 H40B 0.9700 . ?
C41 C42 1.528(4) . ?
C41 H41A 0.9700 . ?
C41 H41B 0.9700 . ?
C42 C43 1.521(4) . ?
C42 H42A 0.9700 . ?
C42 H42B 0.9700 . ?
C43 H43A 0.9600 . ?
C43 H43B 0.9600 . ?
C43 H43C 0.9600 . ?

loop_
_cod_related_entry_id
_cod_related_entry_database
_cod_related_entry_code
1 ChemSpider 30652597
